data_4119466
loop_
_publ_author_name
'Yanfeng Jiang'
'Birgitta Schirmer'
'Olivier Blacque'
'Thomas Fox'
'Stefan Grimme'
'Heinz Berke'

_publ_section_title
;
 The "Catalytic Nitrosyl Effect": NO Bending Boosting the Efficiency of
 Rhenium Based Alkene Hydrogenations
;
_journal_name_full 'Journal of the American Chemical Society'
_journal_page_first 4088
_journal_page_last 4102
_journal_paper_doi 10.1021/ja400135d
_journal_volume 135
_journal_year 2013
_chemical_formula_moiety 'C18 H34 P, C18 H B F15'
_chemical_formula_sum 'C36 H35 B F15 P'
_chemical_formula_weight 794.42
_chemical_name_systematic ' Tricyclohexylphosphonium hydrido(triphenyl)borate'
_space_group_IT_number 15
_symmetry_cell_setting monoclinic
_symmetry_space_group_name_Hall '-C 2yc'
_symmetry_space_group_name_H-M 'C 1 2/c 1'
_atom_sites_solution_hydrogens geom
_atom_sites_solution_primary direct
_atom_sites_solution_secondary difmap
_audit_creation_method SHELXL-97
_cell_angle_alpha 90.00
_cell_angle_beta 105.104(2)
_cell_angle_gamma 90.00
_cell_formula_units_Z 8
_cell_length_a 28.9512(6)
_cell_length_b 11.2765(2)
_cell_length_c 21.8526(5)
_cell_measurement_reflns_used 13115
_cell_measurement_temperature 183(2)
_cell_measurement_theta_max 30.85
_cell_measurement_theta_min 2.61
_cell_volume 6887.7(3)
_computing_cell_refinement
;
CrysAlisPro, version 1.171.35.11 (Agilent, 2011)
;
_computing_data_collection
;
CrysAlisPro, version 1.171.35.11 (Agilent, 2011)
;
_computing_data_reduction
;
CrysAlisPro, version 1.171.35.11 (Agilent, 2011)
;
_computing_molecular_graphics
;
<i>ORTEP-3 for Windows</i> (Farrugia, 1997) and/or <i>Mercury</i> (Macrae et
al.,
2006)
;
_computing_publication_material
; 
<i>WinGX</i> (Farrugia, 1999), <i>PLATON for Windows</i> (Spek, 2003) and
<i>publCIF</i> (Westrip, 2010)
;
_computing_structure_refinement ' SHELXL97 (Sheldrick, 2008)'
_computing_structure_solution ' SHELXS97 (Sheldrick, 2008) '
_diffrn_ambient_temperature 183(2)
_diffrn_detector_area_resol_mean 10.4498
_diffrn_measured_fraction_theta_full 0.999
_diffrn_measured_fraction_theta_max 0.999
_diffrn_measurement_device_type 'Xcalibur, Ruby'
_diffrn_measurement_method 'omega scans'
_diffrn_radiation_monochromator graphite
_diffrn_radiation_source 'Enhance (Mo) x-ray Source'
_diffrn_radiation_type MoK\a
_diffrn_radiation_wavelength 0.71073
_diffrn_reflns_av_R_equivalents 0.0268
_diffrn_reflns_av_sigmaI/netI 0.0305
_diffrn_reflns_limit_h_max 38
_diffrn_reflns_limit_h_min -34
_diffrn_reflns_limit_k_max 15
_diffrn_reflns_limit_k_min -15
_diffrn_reflns_limit_l_max 25
_diffrn_reflns_limit_l_min -29
_diffrn_reflns_number 32375
_diffrn_reflns_theta_full 28.28
_diffrn_reflns_theta_max 28.28
_diffrn_reflns_theta_min 2.61
_diffrn_standards_number 0
_exptl_absorpt_coefficient_mu 0.189
_exptl_absorpt_correction_T_max 0.961
_exptl_absorpt_correction_T_min 0.948
_exptl_absorpt_correction_type analytical
_exptl_absorpt_process_details
;
CrysAlisPro, Agilent Technologies,
Version 1.171.35.11 (release 16-05-2011 CrysAlis171 .NET)
(compiled May 16 2011,17:55:39)
Analytical numeric absorption correction using a multifaceted crystal
model based on expressions derived by R.C. Clark & J.S. Reid.
[Clark, R. C. & Reid, J. S. (1995). Acta Cryst. A51, 887-897]
;
_exptl_crystal_colour colourless
_exptl_crystal_density_diffrn 1.532
_exptl_crystal_description block
_exptl_crystal_F_000 3248
_exptl_crystal_size_max 0.40
_exptl_crystal_size_mid 0.32
_exptl_crystal_size_min 0.28
_refine_diff_density_max 0.620
_refine_diff_density_min -0.273
_refine_diff_density_rms 0.056
_refine_ls_extinction_method none
_refine_ls_goodness_of_fit_ref 1.017
_refine_ls_hydrogen_treatment mixed
_refine_ls_matrix_type full
_refine_ls_number_parameters 486
_refine_ls_number_reflns 8532
_refine_ls_number_restraints 0
_refine_ls_restrained_S_all 1.017
_refine_ls_R_factor_all 0.0739
_refine_ls_R_factor_gt 0.0563
_refine_ls_shift/su_max 0.001
_refine_ls_shift/su_mean 0.000
_refine_ls_structure_factor_coef Fsqd
_refine_ls_weighting_details 'w=1/[\s^2^(Fo^2^)+(0.0671P)^2^+10.4653P] where P=(Fo^2^+2Fc^2^)/3'
_refine_ls_weighting_scheme calc
_refine_ls_wR_factor_gt 0.1403
_refine_ls_wR_factor_ref 0.1517
_reflns_number_gt 6591
_reflns_number_total 8532
_reflns_threshold_expression >2sigma(I)
_cod_data_source_file ja400135d_si_005.cif
_cod_data_source_block 6b
_cod_original_cell_volume 6887.7(2)
_cod_original_sg_symbol_H-M 'C 2/c'
_cod_database_code 4119466

loop_
_symmetry_equiv_pos_as_xyz
'x, y, z'
'-x, y, -z+1/2'
'x+1/2, y+1/2, z'
'-x+1/2, y+1/2, -z+1/2'
'-x, -y, -z'
'x, -y, z-1/2'
'-x+1/2, -y+1/2, -z'
'x+1/2, -y+1/2, z-1/2'

loop_
_atom_site_label
_atom_site_type_symbol
_atom_site_fract_x
_atom_site_fract_y
_atom_site_fract_z
_atom_site_U_iso_or_equiv
_atom_site_adp_type
_atom_site_occupancy
_atom_site_symmetry_multiplicity
_atom_site_calc_flag
_atom_site_refinement_flags
C1 C 0.47618(8) 0.12056(19) 0.62528(9) 0.0320(4) Uani 1 1 d .
C2 C 0.51121(9) 0.0781(2) 0.59778(11) 0.0396(5) Uani 1 1 d .
C3 C 0.55361(9) 0.1381(3) 0.60084(12) 0.0478(6) Uani 1 1 d .
C4 C 0.56247(9) 0.2432(2) 0.63286(12) 0.0455(6) Uani 1 1 d .
C5 C 0.52965(8) 0.2881(2) 0.66203(11) 0.0403(5) Uani 1 1 d .
C6 C 0.48776(8) 0.2263(2) 0.65719(10) 0.0349(5) Uani 1 1 d .
C7 C 0.38994(8) 0.07267(18) 0.54500(9) 0.0298(4) Uani 1 1 d .
C8 C 0.38869(8) 0.17371(18) 0.50840(10) 0.0314(4) Uani 1 1 d .
C9 C 0.35778(8) 0.18976(19) 0.44866(10) 0.0336(5) Uani 1 1 d .
C10 C 0.32490(8) 0.1037(2) 0.42357(10) 0.0356(5) Uani 1 1 d .
C11 C 0.32444(8) 0.00156(19) 0.45774(10) 0.0341(5) Uani 1 1 d .
C12 C 0.35656(8) -0.01148(18) 0.51652(10) 0.0319(4) Uani 1 1 d .
C13 C 0.39845(7) 0.06482(18) 0.67094(9) 0.0303(4) Uani 1 1 d .
C14 C 0.36306(8) 0.14821(18) 0.67050(9) 0.0298(4) Uani 1 1 d .
C15 C 0.33773(8) 0.1564(2) 0.71548(11) 0.0378(5) Uani 1 1 d .
C16 C 0.34744(10) 0.0783(2) 0.76526(11) 0.0455(6) Uani 1 1 d .
C17 C 0.38215(11) -0.0054(2) 0.76896(11) 0.0467(6) Uani 1 1 d .
C18 C 0.40656(9) -0.0113(2) 0.72263(10) 0.0385(5) Uani 1 1 d .
C19 C 0.34175(9) 0.5600(2) 0.65044(11) 0.0394(5) Uani 1 1 d .
H19 H 0.3105 0.5215 0.6350 0.047 Uiso 1 1 calc R
C20 C 0.36482(12) 0.5035(3) 0.71420(13) 0.0558(7) Uani 1 1 d .
H20A H 0.3961 0.5381 0.7319 0.067 Uiso 1 1 calc R
H20B H 0.3689 0.4191 0.7088 0.067 Uiso 1 1 calc R
C21 C 0.33292(13) 0.5239(3) 0.75978(13) 0.0600(8) Uani 1 1 d .
H21A H 0.3028 0.4823 0.7440 0.072 Uiso 1 1 calc R
H21B H 0.3486 0.4917 0.8011 0.072 Uiso 1 1 calc R
C22 C 0.32323(12) 0.6543(3) 0.76615(12) 0.0612(8) Uani 1 1 d .
H22A H 0.3017 0.6638 0.7931 0.073 Uiso 1 1 calc R
H22B H 0.3530 0.6941 0.7864 0.073 Uiso 1 1 calc R
C23 C 0.30178(11) 0.7110(3) 0.70372(12) 0.0544(7) Uani 1 1 d .
H23A H 0.2986 0.7955 0.7100 0.065 Uiso 1 1 calc R
H23B H 0.2700 0.6790 0.6864 0.065 Uiso 1 1 calc R
C24 C 0.33129(9) 0.6919(2) 0.65623(11) 0.0398(5) Uani 1 1 d .
H24A H 0.3612 0.7351 0.6699 0.048 Uiso 1 1 calc R
H24B H 0.3140 0.7224 0.6152 0.048 Uiso 1 1 calc R
C25 C 0.33549(8) 0.51116(19) 0.51251(10) 0.0330(4) Uani 1 1 d .
H25 H 0.3545 0.4725 0.4871 0.040 Uiso 1 1 calc R
C26 C 0.29277(9) 0.4296(2) 0.51028(13) 0.0437(6) Uani 1 1 d .
H26A H 0.3043 0.3531 0.5283 0.052 Uiso 1 1 calc R
H26B H 0.2733 0.4635 0.5358 0.052 Uiso 1 1 calc R
C27 C 0.26224(9) 0.4123(2) 0.44272(14) 0.0499(6) Uani 1 1 d .
H27A H 0.2801 0.3666 0.4190 0.060 Uiso 1 1 calc R
H27B H 0.2338 0.3676 0.4436 0.060 Uiso 1 1 calc R
C28 C 0.24755(10) 0.5298(2) 0.40941(13) 0.0502(6) Uani 1 1 d .
H28A H 0.2308 0.5151 0.3655 0.060 Uiso 1 1 calc R
H28B H 0.2257 0.5703 0.4293 0.060 Uiso 1 1 calc R
C29 C 0.29045(10) 0.6086(2) 0.41198(11) 0.0478(6) Uani 1 1 d .
H29A H 0.2797 0.6839 0.3919 0.057 Uiso 1 1 calc R
H29B H 0.3108 0.5714 0.3887 0.057 Uiso 1 1 calc R
C30 C 0.31919(10) 0.6302(2) 0.48045(11) 0.0419(5) Uani 1 1 d .
H30A H 0.2995 0.6716 0.5034 0.050 Uiso 1 1 calc R
H30B H 0.3468 0.6791 0.4810 0.050 Uiso 1 1 calc R
C31 C 0.42406(8) 0.62701(18) 0.59215(9) 0.0302(4) Uani 1 1 d .
H31 H 0.4111 0.7072 0.5828 0.036 Uiso 1 1 calc R
C32 C 0.44778(9) 0.5901(2) 0.53990(12) 0.0433(6) Uani 1 1 d .
H32A H 0.4590 0.5090 0.5469 0.052 Uiso 1 1 calc R
H32B H 0.4245 0.5938 0.4990 0.052 Uiso 1 1 calc R
C33 C 0.48971(9) 0.6716(2) 0.53953(12) 0.0470(6) Uani 1 1 d .
H33A H 0.5048 0.6456 0.5071 0.056 Uiso 1 1 calc R
H33B H 0.4780 0.7517 0.5293 0.056 Uiso 1 1 calc R
C34 C 0.52650(9) 0.6712(3) 0.60361(13) 0.0503(6) Uani 1 1 d .
H34A H 0.5403 0.5926 0.6122 0.060 Uiso 1 1 calc R
H34B H 0.5521 0.7262 0.6027 0.060 Uiso 1 1 calc R
C35 C 0.50337(9) 0.7068(2) 0.65587(11) 0.0447(6) Uani 1 1 d .
H35A H 0.4929 0.7886 0.6496 0.054 Uiso 1 1 calc R
H35B H 0.5270 0.7016 0.6964 0.054 Uiso 1 1 calc R
C36 C 0.46078(8) 0.6290(2) 0.65735(10) 0.0391(5) Uani 1 1 d .
H36A H 0.4457 0.6589 0.6890 0.047 Uiso 1 1 calc R
H36B H 0.4717 0.5489 0.6692 0.047 Uiso 1 1 calc R
B1 B 0.42635(9) 0.0459(2) 0.61511(11) 0.0305(5) Uani 1 1 d .
F1 F 0.50479(6) -0.02446(14) 0.56544(7) 0.0558(4) Uani 1 1 d .
F2 F 0.58546(7) 0.09566(19) 0.57141(10) 0.0762(5) Uani 1 1 d .
F3 F 0.60332(6) 0.30384(17) 0.63590(10) 0.0709(5) Uani 1 1 d .
F4 F 0.53816(5) 0.39200(13) 0.69343(8) 0.0556(4) Uani 1 1 d .
F5 F 0.45576(5) 0.27913(12) 0.68455(7) 0.0476(4) Uani 1 1 d .
F6 F 0.41808(5) 0.26665(11) 0.53049(6) 0.0416(3) Uani 1 1 d .
F7 F 0.35964(5) 0.29053(12) 0.41619(6) 0.0461(3) Uani 1 1 d .
F8 F 0.29336(5) 0.11928(14) 0.36712(6) 0.0516(4) Uani 1 1 d .
F9 F 0.29305(5) -0.08570(13) 0.43370(7) 0.0508(4) Uani 1 1 d .
F10 F 0.35415(5) -0.11566(11) 0.54676(7) 0.0440(3) Uani 1 1 d .
F11 F 0.35217(5) 0.22985(11) 0.62305(6) 0.0403(3) Uani 1 1 d .
F12 F 0.30330(6) 0.23915(15) 0.71046(8) 0.0570(4) Uani 1 1 d .
F13 F 0.32322(7) 0.08592(17) 0.80996(8) 0.0727(5) Uani 1 1 d .
F14 F 0.39230(8) -0.08262(15) 0.81831(8) 0.0722(5) Uani 1 1 d .
F15 F 0.43981(6) -0.09765(13) 0.72983(7) 0.0573(4) Uani 1 1 d .
P1 P 0.37472(2) 0.52715(5) 0.59219(3) 0.03092(14) Uani 1 1 d .
H1 H 0.4364(8) -0.060(2) 0.6134(11) 0.035(6) Uiso 1 1 d .
H2 H 0.3936(8) 0.426(2) 0.6060(11) 0.035(6) Uiso 1 1 d .

loop_
_atom_site_aniso_label
_atom_site_aniso_U_11
_atom_site_aniso_U_22
_atom_site_aniso_U_33
_atom_site_aniso_U_23
_atom_site_aniso_U_13
_atom_site_aniso_U_12
C1 0.0302(10) 0.0367(11) 0.0283(10) 0.0021(8) 0.0060(8) 0.0044(8)
C2 0.0434(13) 0.0440(12) 0.0323(11) 0.0020(10) 0.0114(10) 0.0083(10)
C3 0.0403(14) 0.0625(16) 0.0460(13) 0.0062(12) 0.0208(11) 0.0099(12)
C4 0.0313(12) 0.0558(15) 0.0496(14) 0.0142(12) 0.0109(10) -0.0015(10)
C5 0.0361(12) 0.0372(12) 0.0439(12) 0.0046(10) 0.0038(10) 0.0002(9)
C6 0.0314(11) 0.0359(11) 0.0366(11) 0.0021(9) 0.0075(9) 0.0072(9)
C7 0.0324(11) 0.0320(10) 0.0275(9) -0.0041(8) 0.0121(8) 0.0037(8)
C8 0.0316(11) 0.0316(10) 0.0318(10) -0.0069(8) 0.0095(8) 0.0004(8)
C9 0.0393(12) 0.0341(10) 0.0299(10) 0.0025(9) 0.0135(9) 0.0087(9)
C10 0.0339(11) 0.0449(12) 0.0260(10) -0.0070(9) 0.0045(8) 0.0107(9)
C11 0.0317(11) 0.0361(11) 0.0347(11) -0.0115(9) 0.0092(9) 0.0010(8)
C12 0.0352(11) 0.0303(10) 0.0329(10) -0.0030(8) 0.0136(9) 0.0034(8)
C13 0.0321(11) 0.0318(10) 0.0256(9) -0.0025(8) 0.0052(8) -0.0036(8)
C14 0.0347(11) 0.0288(10) 0.0244(9) 0.0034(8) 0.0050(8) -0.0026(8)
C15 0.0361(12) 0.0394(12) 0.0401(12) -0.0041(10) 0.0139(9) -0.0016(9)
C16 0.0577(16) 0.0489(14) 0.0365(12) -0.0007(10) 0.0243(11) -0.0114(12)
C17 0.0707(18) 0.0397(12) 0.0293(11) 0.0086(10) 0.0124(11) -0.0055(12)
C18 0.0477(13) 0.0319(11) 0.0321(11) 0.0010(9) 0.0037(10) 0.0036(10)
C19 0.0446(13) 0.0421(12) 0.0354(11) 0.0021(10) 0.0178(10) 0.0011(10)
C20 0.079(2) 0.0508(15) 0.0435(14) 0.0147(12) 0.0267(14) 0.0170(14)
C21 0.087(2) 0.0611(17) 0.0399(13) 0.0124(13) 0.0311(14) 0.0101(16)
C22 0.077(2) 0.075(2) 0.0357(13) -0.0040(13) 0.0230(13) 0.0114(16)
C23 0.0635(18) 0.0587(16) 0.0472(14) 0.0012(13) 0.0254(13) 0.0197(14)
C24 0.0474(14) 0.0389(12) 0.0348(11) 0.0048(9) 0.0141(10) 0.0100(10)
C25 0.0320(11) 0.0314(10) 0.0355(11) -0.0025(9) 0.0088(9) -0.0009(8)
C26 0.0368(12) 0.0365(12) 0.0557(14) 0.0069(11) 0.0082(11) -0.0022(10)
C27 0.0345(13) 0.0425(13) 0.0666(17) -0.0026(12) 0.0021(12) -0.0062(10)
C28 0.0428(14) 0.0494(14) 0.0511(14) -0.0009(12) -0.0008(11) 0.0001(11)
C29 0.0550(15) 0.0476(14) 0.0353(12) 0.0026(11) 0.0020(11) -0.0074(12)
C30 0.0532(15) 0.0337(11) 0.0349(11) 0.0006(9) 0.0043(10) -0.0039(10)
C31 0.0337(11) 0.0276(9) 0.0292(10) -0.0016(8) 0.0080(8) 0.0015(8)
C32 0.0474(14) 0.0459(13) 0.0425(12) -0.0147(11) 0.0220(11) -0.0111(11)
C33 0.0476(14) 0.0542(14) 0.0462(13) -0.0090(12) 0.0247(11) -0.0110(12)
C34 0.0345(13) 0.0517(15) 0.0668(17) -0.0008(13) 0.0167(12) -0.0039(11)
C35 0.0367(13) 0.0522(14) 0.0388(12) -0.0023(11) -0.0016(10) -0.0033(11)
C36 0.0389(12) 0.0441(12) 0.0324(11) 0.0029(10) 0.0058(9) 0.0040(10)
B1 0.0356(12) 0.0280(11) 0.0283(11) 0.0011(9) 0.0089(9) 0.0052(9)
F1 0.0626(10) 0.0587(9) 0.0519(9) -0.0158(7) 0.0254(8) 0.0046(8)
F2 0.0581(11) 0.0999(14) 0.0863(13) -0.0089(11) 0.0468(10) 0.0076(10)
F3 0.0402(9) 0.0794(12) 0.0952(13) 0.0081(10) 0.0213(9) -0.0148(8)
F4 0.0462(9) 0.0407(8) 0.0752(11) -0.0038(7) 0.0073(8) -0.0073(6)
F5 0.0401(8) 0.0403(7) 0.0660(9) -0.0154(7) 0.0200(7) -0.0001(6)
F6 0.0455(8) 0.0352(7) 0.0401(7) 0.0031(6) 0.0040(6) -0.0064(6)
F7 0.0525(9) 0.0471(8) 0.0379(7) 0.0119(6) 0.0106(6) 0.0058(6)
F8 0.0500(9) 0.0629(9) 0.0326(7) -0.0056(7) -0.0057(6) 0.0111(7)
F9 0.0465(8) 0.0457(8) 0.0544(8) -0.0166(7) 0.0028(7) -0.0077(6)
F10 0.0496(8) 0.0321(6) 0.0494(8) 0.0026(6) 0.0110(6) -0.0038(6)
F11 0.0509(8) 0.0362(7) 0.0356(7) 0.0087(5) 0.0146(6) 0.0117(6)
F12 0.0523(9) 0.0643(10) 0.0631(10) 0.0009(8) 0.0304(8) 0.0155(8)
F13 0.0952(14) 0.0816(12) 0.0602(10) 0.0097(9) 0.0542(10) -0.0003(11)
F14 0.1186(16) 0.0599(10) 0.0439(9) 0.0241(8) 0.0315(10) 0.0100(10)
F15 0.0771(11) 0.0494(8) 0.0433(8) 0.0147(7) 0.0119(7) 0.0260(8)
P1 0.0336(3) 0.0288(3) 0.0322(3) 0.0013(2) 0.0117(2) 0.0027(2)

loop_
_atom_type_symbol
_atom_type_description
_atom_type_scat_dispersion_real
_atom_type_scat_dispersion_imag
_atom_type_scat_source
C C 0.0033 0.0016 'International Tables Vol C Tables 4.2.6.8 and 6.1.1.4'
H H 0.0000 0.0000 'International Tables Vol C Tables 4.2.6.8 and 6.1.1.4'
B B 0.0013 0.0007 'International Tables Vol C Tables 4.2.6.8 and 6.1.1.4'
F F 0.0171 0.0103 'International Tables Vol C Tables 4.2.6.8 and 6.1.1.4'
P P 0.1023 0.0942 'International Tables Vol C Tables 4.2.6.8 and 6.1.1.4'

loop_
_geom_angle_atom_site_label_1
_geom_angle_atom_site_label_2
_geom_angle_atom_site_label_3
_geom_angle
C6 C1 C2 114.0(2)
C6 C1 B1 127.19(19)
C2 C1 B1 118.74(19)
F1 C2 C3 116.4(2)
F1 C2 C1 120.4(2)
C3 C2 C1 123.1(2)
F2 C3 C4 119.6(2)
F2 C3 C2 120.8(3)
C4 C3 C2 119.6(2)
F3 C4 C3 120.6(2)
F3 C4 C5 119.6(2)
C3 C4 C5 119.8(2)
F4 C5 C4 120.0(2)
F4 C5 C6 121.3(2)
C4 C5 C6 118.7(2)
F5 C6 C1 119.7(2)
F5 C6 C5 115.5(2)
C1 C6 C5 124.7(2)
C12 C7 C8 113.22(19)
C12 C7 B1 119.76(18)
C8 C7 B1 127.01(19)
F6 C8 C7 120.63(18)
F6 C8 C9 115.12(19)
C7 C8 C9 124.2(2)
F7 C9 C10 120.35(19)
F7 C9 C8 120.0(2)
C10 C9 C8 119.6(2)
F8 C10 C9 120.7(2)
F8 C10 C11 120.5(2)
C9 C10 C11 118.71(19)
F9 C11 C10 120.03(19)
F9 C11 C12 120.4(2)
C10 C11 C12 119.6(2)
F10 C12 C7 119.56(19)
F10 C12 C11 115.86(19)
C7 C12 C11 124.6(2)
C14 C13 C18 113.1(2)
C14 C13 B1 125.96(18)
C18 C13 B1 120.78(19)
F11 C14 C15 116.01(19)
F11 C14 C13 119.19(18)
C15 C14 C13 124.80(19)
F12 C15 C16 120.2(2)
F12 C15 C14 120.6(2)
C16 C15 C14 119.2(2)
F13 C16 C17 121.0(2)
F13 C16 C15 119.8(2)
C17 C16 C15 119.1(2)
F14 C17 C16 119.6(2)
F14 C17 C18 120.4(2)
C16 C17 C18 120.0(2)
F15 C18 C17 115.8(2)
F15 C18 C13 120.3(2)
C17 C18 C13 123.8(2)
C20 C19 C24 112.4(2)
C20 C19 P1 111.78(18)
C24 C19 P1 114.08(16)
C20 C19 H19 105.9
C24 C19 H19 105.9
P1 C19 H19 105.9
C19 C20 C21 109.6(2)
C19 C20 H20A 109.7
C21 C20 H20A 109.7
C19 C20 H20B 109.7
C21 C20 H20B 109.7
H20A C20 H20B 108.2
C22 C21 C20 111.2(2)
C22 C21 H21A 109.4
C20 C21 H21A 109.4
C22 C21 H21B 109.4
C20 C21 H21B 109.4
H21A C21 H21B 108.0
C23 C22 C21 112.2(2)
C23 C22 H22A 109.2
C21 C22 H22A 109.2
C23 C22 H22B 109.2
C21 C22 H22B 109.2
H22A C22 H22B 107.9
C22 C23 C24 112.9(2)
C22 C23 H23A 109.0
C24 C23 H23A 109.0
C22 C23 H23B 109.0
C24 C23 H23B 109.0
H23A C23 H23B 107.8
C23 C24 C19 110.7(2)
C23 C24 H24A 109.5
C19 C24 H24A 109.5
C23 C24 H24B 109.5
C19 C24 H24B 109.5
H24A C24 H24B 108.1
C30 C25 C26 111.22(19)
C30 C25 P1 113.05(15)
C26 C25 P1 112.73(16)
C30 C25 H25 106.4
C26 C25 H25 106.4
P1 C25 H25 106.4
C27 C26 C25 111.5(2)
C27 C26 H26A 109.3
C25 C26 H26A 109.3
C27 C26 H26B 109.3
C25 C26 H26B 109.3
H26A C26 H26B 108.0
C28 C27 C26 111.9(2)
C28 C27 H27A 109.2
C26 C27 H27A 109.2
C28 C27 H27B 109.2
C26 C27 H27B 109.2
H27A C27 H27B 107.9
C29 C28 C27 111.7(2)
C29 C28 H28A 109.3
C27 C28 H28A 109.3
C29 C28 H28B 109.3
C27 C28 H28B 109.3
H28A C28 H28B 107.9
C28 C29 C30 111.2(2)
C28 C29 H29A 109.4
C30 C29 H29A 109.4
C28 C29 H29B 109.4
C30 C29 H29B 109.4
H29A C29 H29B 108.0
C29 C30 C25 109.41(19)
C29 C30 H30A 109.8
C25 C30 H30A 109.8
C29 C30 H30B 109.8
C25 C30 H30B 109.8
H30A C30 H30B 108.2
C32 C31 C36 110.93(19)
C32 C31 P1 109.65(14)
C36 C31 P1 111.18(15)
C32 C31 H31 108.3
C36 C31 H31 108.3
P1 C31 H31 108.3
C33 C32 C31 110.62(19)
C33 C32 H32A 109.5
C31 C32 H32A 109.5
C33 C32 H32B 109.5
C31 C32 H32B 109.5
H32A C32 H32B 108.1
C34 C33 C32 111.2(2)
C34 C33 H33A 109.4
C32 C33 H33A 109.4
C34 C33 H33B 109.4
C32 C33 H33B 109.4
H33A C33 H33B 108.0
C35 C34 C33 110.5(2)
C35 C34 H34A 109.5
C33 C34 H34A 109.5
C35 C34 H34B 109.5
C33 C34 H34B 109.5
H34A C34 H34B 108.1
C34 C35 C36 112.5(2)
C34 C35 H35A 109.1
C36 C35 H35A 109.1
C34 C35 H35B 109.1
C36 C35 H35B 109.1
H35A C35 H35B 107.8
C35 C36 C31 110.90(18)
C35 C36 H36A 109.5
C31 C36 H36A 109.5
C35 C36 H36B 109.5
C31 C36 H36B 109.5
H36A C36 H36B 108.0
C1 B1 C13 114.78(17)
C1 B1 C7 111.11(17)
C13 B1 C7 110.36(17)
C1 B1 H1 107.3(11)
C13 B1 H1 108.3(11)
C7 B1 H1 104.4(11)
C19 P1 C31 115.46(11)
C19 P1 C25 112.28(11)
C31 P1 C25 110.77(10)
C19 P1 H2 106.9(11)
C31 P1 H2 105.4(11)
C25 P1 H2 105.2(11)

loop_
_geom_bond_atom_site_label_1
_geom_bond_atom_site_label_2
_geom_bond_distance
C1 C6 1.378(3)
C1 C2 1.392(3)
C1 B1 1.635(3)
C2 F1 1.343(3)
C2 C3 1.388(4)
C3 F2 1.343(3)
C3 C4 1.366(4)
C4 F3 1.353(3)
C4 C5 1.371(4)
C5 F4 1.348(3)
C5 C6 1.378(3)
C6 F5 1.364(3)
C7 C12 1.381(3)
C7 C8 1.387(3)
C7 B1 1.646(3)
C8 F6 1.357(2)
C8 C9 1.389(3)
C9 F7 1.348(2)
C9 C10 1.369(3)
C10 F8 1.341(2)
C10 C11 1.375(3)
C11 F9 1.349(3)
C11 C12 1.383(3)
C12 F10 1.359(2)
C13 C14 1.389(3)
C13 C18 1.389(3)
C13 B1 1.643(3)
C14 F11 1.361(2)
C14 C15 1.374(3)
C15 F12 1.349(3)
C15 C16 1.371(3)
C16 F13 1.345(3)
C16 C17 1.366(4)
C17 F14 1.358(3)
C17 C18 1.379(4)
C18 F15 1.349(3)
C19 C20 1.520(3)
C19 C24 1.529(3)
C19 P1 1.817(2)
C19 H19 0.9800
C20 C21 1.542(4)
C20 H20A 0.9700
C20 H20B 0.9700
C21 C22 1.510(4)
C21 H21A 0.9700
C21 H21B 0.9700
C22 C23 1.488(4)
C22 H22A 0.9700
C22 H22B 0.9700
C23 C24 1.522(3)
C23 H23A 0.9700
C23 H23B 0.9700
C24 H24A 0.9700
C24 H24B 0.9700
C25 C30 1.531(3)
C25 C26 1.532(3)
C25 P1 1.823(2)
C25 H25 0.9800
C26 C27 1.523(4)
C26 H26A 0.9700
C26 H26B 0.9700
C27 C28 1.518(4)
C27 H27A 0.9700
C27 H27B 0.9700
C28 C29 1.516(4)
C28 H28A 0.9700
C28 H28B 0.9700
C29 C30 1.530(3)
C29 H29A 0.9700
C29 H29B 0.9700
C30 H30A 0.9700
C30 H30B 0.9700
C31 C32 1.535(3)
C31 C36 1.540(3)
C31 P1 1.819(2)
C31 H31 0.9800
C32 C33 1.524(3)
C32 H32A 0.9700
C32 H32B 0.9700
C33 C34 1.523(4)
C33 H33A 0.9700
C33 H33B 0.9700
C34 C35 1.520(4)
C34 H34A 0.9700
C34 H34B 0.9700
C35 C36 1.521(3)
C35 H35A 0.9700
C35 H35B 0.9700
C36 H36A 0.9700
C36 H36B 0.9700
B1 H1 1.24(2)
P1 H2 1.26(2)
